data_2106719
loop_
_publ_author_name
'Palinka, K.'
'Jost, K.H.'

_publ_section_title
;
 Crystal structure of the polyphosphate (Bi H (P O3)4)X
;
_journal_name_full 'Acta Crystallographica B (24,1968-38,1982)'
_journal_page_first 2285
_journal_page_last 2290
_journal_volume 31
_journal_year 1975
_chemical_formula_sum 'Bi H O12 P4'
_chemical_name_systematic 'Bi H (P O3)4'
_space_group_IT_number 2
_symmetry_space_group_name_Hall '-P 1'
_symmetry_space_group_name_H-M 'P -1'
_cell_angle_alpha 112.17
_cell_angle_beta 108.54
_cell_angle_gamma 98.49
_cell_formula_units_Z 2
_cell_length_a 8.625
_cell_length_b 8.866
_cell_length_c 7.062
_cell_volume 451.584
_citation_journal_id_ASTM ACBCAR
_cod_data_source_file Palinka_ACBCAR_1975_76.cif
_cod_data_source_block H1Bi1O12P4
_cod_original_cell_volume 451.5837
_cod_original_formula_sum 'H1 Bi1 O12 P4'
_cod_database_code 2106719

loop_
_symmetry_equiv_pos_as_xyz
x,y,z
-x,-y,-z

loop_
_atom_site_label
_atom_site_type_symbol
_atom_site_fract_x
_atom_site_fract_y
_atom_site_fract_z
_atom_site_occupancy
_atom_site_U_iso_or_equiv
O2 O-2 0.3176 0.552 0.1736 1 0.0
H1 H+1 0.854 0.759 0.468 1 0.0
O10 O-2 0.2415 0.4008 0.4408 1 0.0
O11 O-2 0.5372 0.2969 0.3181 1 0.0
P3 P+5 0.8717 0.1597 0.4308 1 0.0
O6 O-2 0.2296 0.9012 0.4512 1 0.0
O3 O-2 0.3574 0.8435 0.1774 1 0.0
O8 O-2 0.8028 0.044 0.191 1 0.0
P1 P+5 0.3884 0.6614 0.0835 1 0.0
O4 O-2 0.2162 0.0745 0.248 1 0.0
O1 O-2 0.5707 0.6969 0.1175 1 0.0
O9 O-2 0.8612 0.346 0.4823 1 0.0
O5 O-2 0.0314 0.7566 0.0348 1 0.0
O7 O-2 0.9379 0.8094 0.4294 1 0.0
Bi1 Bi+3 0.2634 0.2621 0.0984 1 0.0
O12 O-2 0.7373 0.4234 0.1791 1 0.0
P4 P+5 0.7013 0.4188 0.3883 1 0.0
P2 P+5 0.1955 0.8947 0.211 1 0.0
